data_2108871
loop_
_publ_author_name
'Bujak, Maciej'

_publ_section_title
;
 Understanding distortions of inorganic substructures in
 chloridobismuthates(III)
;
_journal_coeditor_code XK5082SUP1
_journal_issue 5
_journal_name_full 'Acta Crystallographica Section B'
_journal_page_first
;
;
_journal_paper_doi 10.1107/S2052520621004753
_journal_volume 77
_journal_year 2021
_chemical_formula_iupac '(C4 H14 N2)3 [Bi Cl6]2'
_chemical_formula_moiety '3(C4 H14 N2 2+), 2(Bi Cl6 3-)'
_chemical_formula_sum 'C12 H42 Bi2 Cl12 N6'
_chemical_formula_weight 1113.88
_chemical_name_systematic
;
Tris(<i>N</i>,<i>N</i>-dimethylethane-1,2-diammonium) 
bis[hexachloridobismuthate(III)]
;
_space_group_crystal_system monoclinic
_space_group_IT_number 15
_space_group_name_Hall '-C 2yc'
_space_group_name_H-M_alt 'C 1 2/c 1'
_atom_sites_solution_hydrogens difmap
_atom_sites_solution_primary direct
_atom_sites_solution_secondary difmap
_audit_creation_method SHELXL-2014/7
_cell_angle_alpha 90
_cell_angle_beta 102.9110(14)
_cell_angle_gamma 90
_cell_formula_units_Z 4
_cell_length_a 27.8842(4)
_cell_length_b 10.19431(13)
_cell_length_c 12.45639(17)
_cell_measurement_reflns_used 8308
_cell_measurement_temperature 295(2)
_cell_measurement_theta_max 29.53
_cell_measurement_theta_min 3.19
_cell_volume 3451.34(8)
_computing_cell_refinement 'CrysAlisPro 1.171.40.56a (Rigaku Oxford Diffraction, 2019)'
_computing_data_collection 'CrysAlisCCD 1.171.29.10 (Oxford Diffraction, 2006)'
_computing_data_reduction 'CrysAlisPro 1.171.40.56a (Rigaku Oxford Diffraction, 2019)'
_computing_molecular_graphics 'Mercury (Macrae at al., 2020)'
_computing_publication_material 'SHELXL-2014/7 (Sheldrick, 2014)'
_computing_structure_refinement 'SHELXL-2014/7 (Sheldrick, 2014)'
_computing_structure_solution 'SHELXS-97 (Sheldrick, 2008)'
_diffrn_ambient_temperature 295(2)
_diffrn_measured_fraction_theta_full 0.996
_diffrn_measured_fraction_theta_max 0.995
_diffrn_measurement_device_type Xcalibur
_diffrn_measurement_method \w-scan
_diffrn_radiation_type MoK\a
_diffrn_radiation_wavelength 0.71073
_diffrn_reflns_av_R_equivalents 0.0166
_diffrn_reflns_av_unetI/netI 0.0159
_diffrn_reflns_Laue_measured_fraction_full 0.996
_diffrn_reflns_Laue_measured_fraction_max 0.995
_diffrn_reflns_limit_h_max 34
_diffrn_reflns_limit_h_min -34
_diffrn_reflns_limit_k_max 12
_diffrn_reflns_limit_k_min -9
_diffrn_reflns_limit_l_max 15
_diffrn_reflns_limit_l_min -15
_diffrn_reflns_number 11329
_diffrn_reflns_point_group_measured_fraction_full 0.996
_diffrn_reflns_point_group_measured_fraction_max 0.995
_diffrn_reflns_theta_full 25.242
_diffrn_reflns_theta_max 25.994
_diffrn_reflns_theta_min 2.998
_exptl_absorpt_coefficient_mu 11.128
_exptl_absorpt_correction_T_max 1.00
_exptl_absorpt_correction_T_min 0.30
_exptl_absorpt_correction_type multi-scan
_exptl_absorpt_process_details
;
CrysAlisPro 1.171.40.56a (Rigaku Oxford Diffraction, 2019)
Empirical absorption correction using spherical harmonics,
implemented in SCALE3 ABSPACK scaling algorithm.
;
_exptl_crystal_colour colourless
_exptl_crystal_density_diffrn 2.144
_exptl_crystal_density_method 'not measured'
_exptl_crystal_description plate
_exptl_crystal_F_000 2104
_exptl_crystal_size_max 0.25
_exptl_crystal_size_mid 0.16
_exptl_crystal_size_min 0.09
_refine_diff_density_max 0.628
_refine_diff_density_min -0.450
_refine_diff_density_rms 0.067
_refine_ls_extinction_coef 0.00068(2)
_refine_ls_extinction_expression Fc^*^=kFc[1+0.001xFc^2^\l^3^/sin(2\q)]^-1/4^
_refine_ls_extinction_method 'SHELXL-2014/7 (Sheldrick 2014'
_refine_ls_goodness_of_fit_ref 1.046
_refine_ls_hydrogen_treatment constr
_refine_ls_matrix_type full
_refine_ls_number_parameters 189
_refine_ls_number_reflns 3386
_refine_ls_number_restraints 18
_refine_ls_restrained_S_all 1.047
_refine_ls_R_factor_all 0.0179
_refine_ls_R_factor_gt 0.0156
_refine_ls_shift/su_max 0.003
_refine_ls_shift/su_mean 0.000
_refine_ls_structure_factor_coef Fsqd
_refine_ls_weighting_details 'w=1/[\s^2^(Fo^2^)+(0.0163P)^2^+4.6776P] where P=(Fo^2^+2Fc^2^)/3'
_refine_ls_weighting_scheme calc
_refine_ls_wR_factor_gt 0.0360
_refine_ls_wR_factor_ref 0.0368
_reflns_Friedel_coverage 0.000
_reflns_number_gt 3130
_reflns_number_total 3386
_reflns_threshold_expression 'I > 2\s(I)'
_cod_data_source_file xk5082sup1.cif
_cod_data_source_block NNBiCl_1_295K
_cod_original_sg_symbol_H-M 'C 2/c'
_cod_database_code 2108871
_shelx_shelxl_version_number 2014/7
_shelx_space_group_comment
;
The symmetry employed for this shelxl refinement is uniquely defined
by the following loop, which should always be used as a source of
symmetry information in preference to the above space-group names.
They are only intended as comments.
;

loop_
_space_group_symop_operation_xyz
'x, y, z'
'-x, y, -z+1/2'
'x+1/2, y+1/2, z'
'-x+1/2, y+1/2, -z+1/2'
'-x, -y, -z'
'x, -y, z-1/2'
'-x+1/2, -y+1/2, -z'
'x+1/2, -y+1/2, z-1/2'

loop_
_atom_site_label
_atom_site_type_symbol
_atom_site_fract_x
_atom_site_fract_y
_atom_site_fract_z
_atom_site_U_iso_or_equiv
_atom_site_adp_type
_atom_site_occupancy
_atom_site_site_symmetry_order
_atom_site_calc_flag
_atom_site_refinement_flags_posn
_atom_site_refinement_flags_adp
_atom_site_refinement_flags_occupancy
_atom_site_disorder_assembly
_atom_site_disorder_group
Bi1 Bi 0.12880(2) 0.19413(2) 0.59479(2) 0.03268(5) Uani 1 1 d . . . . .
Cl1 Cl 0.14239(4) 0.07948(9) 0.79109(7) 0.0631(3) Uani 1 1 d . . . . .
Cl2 Cl 0.12098(3) 0.31871(8) 0.39393(7) 0.04733(19) Uani 1 1 d . . . . .
Cl3 Cl 0.18255(3) 0.40206(7) 0.68834(6) 0.04779(19) Uani 1 1 d . . . . .
Cl4 Cl 0.07140(3) -0.00882(8) 0.50912(7) 0.0525(2) Uani 1 1 d . . . . .
Cl5 Cl 0.21238(3) 0.08005(9) 0.56471(7) 0.0559(2) Uani 1 1 d . . . . .
Cl6 Cl 0.04708(4) 0.31178(11) 0.63193(11) 0.0798(3) Uani 1 1 d . . . . .
N21 N 0.20715(11) 0.8141(3) 0.8035(2) 0.0542(7) Uani 1 1 d . . . . .
H211 H 0.2383 0.8247 0.8392 0.081 Uiso 1 1 calc R U . . .
H212 H 0.1922 0.7596 0.8412 0.081 Uiso 1 1 calc R U . . .
H213 H 0.1919 0.8914 0.7966 0.081 Uiso 1 1 calc R U . . .
C21 C 0.20558(13) 0.7592(4) 0.6935(3) 0.0528(8) Uani 1 1 d . . . . .
H214 H 0.2235 0.6769 0.7012 0.063 Uiso 1 1 calc R U . . .
H215 H 0.2218 0.8191 0.6526 0.063 Uiso 1 1 calc R U . . .
C22 C 0.15403(12) 0.7362(3) 0.6307(3) 0.0454(7) Uani 1 1 d . . . . .
H223 H 0.1417 0.6578 0.6595 0.054 Uiso 1 1 calc R U . A 1
H224 H 0.1339 0.8091 0.6446 0.054 Uiso 1 1 calc R U . A 1
N221 N 0.14721(17) 0.7210(5) 0.5098(4) 0.0482(12) Uani 0.660(8) 1 d . U P B 1
H221 H 0.1472 0.8091 0.4783 0.058 Uiso 0.660(8) 1 calc R U P B 1
N222 N 0.1510(3) 0.6437(10) 0.5384(7) 0.0428(19) Uani 0.340(8) 1 d . U P B 2
H222 H 0.1516 0.5557 0.5703 0.051 Uiso 0.340(8) 1 calc R U P B 2
C23 C 0.09882(15) 0.6601(4) 0.4610(3) 0.0663(11) Uani 1 1 d . . . . .
H231 H 0.0940 0.6583 0.3822 0.099 Uiso 1 1 calc R U . B 1
H232 H 0.0731 0.7106 0.4810 0.099 Uiso 1 1 calc R U . B 1
H233 H 0.0981 0.5722 0.4882 0.099 Uiso 1 1 calc R U . B 1
C24 C 0.18779(16) 0.6442(4) 0.4764(3) 0.0671(11) Uani 1 1 d . . . . .
H241 H 0.2183 0.6910 0.4987 0.101 Uiso 1 1 calc R U . B 1
H242 H 0.1802 0.6331 0.3979 0.101 Uiso 1 1 calc R U . B 1
H243 H 0.1907 0.5598 0.5114 0.101 Uiso 1 1 calc R U . B 1
N11 N -0.0090(4) -0.0775(5) 0.2653(10) 0.058(2) Uani 0.5 1 d . . P C -1
H111 H -0.0090 -0.0789 0.3367 0.086 Uiso 0.5 1 calc R U P C -1
H112 H 0.0078 -0.1461 0.2490 0.086 Uiso 0.5 1 calc R U P C -1
H113 H -0.0398 -0.0814 0.2259 0.086 Uiso 0.5 1 calc R U P C -1
C11 C 0.0142(2) 0.0444(6) 0.2391(5) 0.0393(14) Uani 0.5 1 d . . P C -1
H114 H 0.0119 0.0498 0.1603 0.047 Uiso 0.5 1 calc R U P C -1
H115 H 0.0487 0.0450 0.2760 0.047 Uiso 0.5 1 calc R U P C -1
C12 C -0.0117(2) 0.1610(6) 0.2767(5) 0.0408(14) Uani 0.5 1 d . . P C -1
H122 H -0.0456 0.1635 0.2354 0.049 Uiso 0.5 1 calc R U P C -1
H123 H -0.0119 0.1507 0.3540 0.049 Uiso 0.5 1 calc R U P C -1
N12 N 0.01278(16) 0.2863(5) 0.2610(6) 0.0428(14) Uani 0.5 1 d . . P C -1
H121 H 0.0478 0.2758 0.2950 0.051 Uiso 0.5 1 calc R U P C -1
C13 C 0.0084(3) 0.3990(8) 0.1891(7) 0.060(2) Uani 0.5 1 d . . P C -1
H131 H -0.0047 0.3720 0.1144 0.090 Uiso 0.5 1 calc R U P C -1
H132 H 0.0402 0.4378 0.1947 0.090 Uiso 0.5 1 calc R U P C -1
H133 H -0.0133 0.4621 0.2104 0.090 Uiso 0.5 1 calc R U P C -1
C14 C -0.0138(3) 0.3143(8) 0.3549(7) 0.0554(18) Uani 0.5 1 d . . P C -1
H141 H 0.0100 0.3358 0.4210 0.083 Uiso 0.5 1 calc R U P C -1
H142 H -0.0319 0.2380 0.3676 0.083 Uiso 0.5 1 calc R U P C -1
H143 H -0.0361 0.3866 0.3346 0.083 Uiso 0.5 1 calc R U P C -1

loop_
_atom_site_aniso_label
_atom_site_aniso_U_11
_atom_site_aniso_U_22
_atom_site_aniso_U_33
_atom_site_aniso_U_23
_atom_site_aniso_U_13
_atom_site_aniso_U_12
Bi1 0.03254(7) 0.03421(7) 0.03032(7) 0.00204(4) 0.00497(4) 0.00249(4)
Cl1 0.1046(8) 0.0494(5) 0.0396(4) 0.0098(4) 0.0250(5) 0.0095(5)
Cl2 0.0458(4) 0.0540(5) 0.0396(4) 0.0097(3) 0.0040(3) -0.0010(3)
Cl3 0.0573(5) 0.0402(4) 0.0406(4) 0.0021(3) -0.0002(4) -0.0056(3)
Cl4 0.0532(5) 0.0522(5) 0.0479(4) -0.0035(4) 0.0024(4) -0.0114(4)
Cl5 0.0420(4) 0.0650(5) 0.0597(5) -0.0031(4) 0.0093(4) 0.0116(4)
Cl6 0.0629(6) 0.0810(7) 0.0960(8) -0.0121(6) 0.0188(6) 0.0308(5)
N21 0.0446(17) 0.068(2) 0.0472(17) -0.0123(14) 0.0034(13) 0.0034(14)
C21 0.048(2) 0.062(2) 0.0460(19) -0.0123(17) 0.0071(16) -0.0005(17)
C22 0.0490(19) 0.0435(17) 0.0393(17) -0.0025(14) 0.0008(14) 0.0097(15)
N221 0.061(2) 0.045(3) 0.035(2) 0.0036(18) 0.0030(18) 0.000(2)
N222 0.051(3) 0.040(3) 0.034(3) 0.003(3) 0.003(3) 0.002(3)
C23 0.069(3) 0.063(2) 0.055(2) -0.0109(19) -0.0121(19) 0.000(2)
C24 0.083(3) 0.081(3) 0.043(2) -0.0013(19) 0.026(2) -0.002(2)
N11 0.065(7) 0.045(3) 0.064(7) -0.002(3) 0.018(4) -0.003(3)
C11 0.035(4) 0.048(4) 0.034(3) 0.001(3) 0.007(3) 0.001(2)
C12 0.033(3) 0.052(4) 0.038(4) 0.003(3) 0.009(2) 0.006(3)
N12 0.030(4) 0.046(3) 0.050(4) -0.008(3) 0.004(4) 0.0008(19)
C13 0.050(4) 0.063(5) 0.066(5) 0.019(4) 0.009(4) -0.006(4)
C14 0.056(5) 0.055(5) 0.055(5) -0.005(4) 0.013(4) 0.002(4)

loop_
_atom_type_symbol
_atom_type_description
_atom_type_scat_dispersion_real
_atom_type_scat_dispersion_imag
_atom_type_scat_source
C C 0.0033 0.0016 'International Tables Vol C Tables 4.2.6.8 and 6.1.1.4'
H H 0.0000 0.0000 'International Tables Vol C Tables 4.2.6.8 and 6.1.1.4'
N N 0.0061 0.0033 'International Tables Vol C Tables 4.2.6.8 and 6.1.1.4'
Cl Cl 0.1484 0.1585 'International Tables Vol C Tables 4.2.6.8 and 6.1.1.4'
Bi Bi -4.1077 10.2566 'International Tables Vol C Tables 4.2.6.8 and 6.1.1.4'

loop_
_geom_angle_atom_site_label_1
_geom_angle_atom_site_label_2
_geom_angle_atom_site_label_3
_geom_angle
_geom_angle_site_symmetry_1
_geom_angle_site_symmetry_3
_geom_angle_publ_flag
Cl1 Bi1 Cl4 88.66(3) . . ?
Cl1 Bi1 Cl5 89.33(3) . . ?
Cl4 Bi1 Cl5 93.97(3) . . ?
Cl1 Bi1 Cl6 89.43(4) . . ?
Cl4 Bi1 Cl6 87.68(3) . . ?
Cl5 Bi1 Cl6 177.91(3) . . ?
Cl1 Bi1 Cl3 89.82(3) . . ?
Cl4 Bi1 Cl3 176.53(3) . . ?
Cl5 Bi1 Cl3 89.14(3) . . ?
Cl6 Bi1 Cl3 89.18(3) . . ?
Cl1 Bi1 Cl2 176.27(3) . . ?
Cl4 Bi1 Cl2 94.28(2) . . ?
Cl5 Bi1 Cl2 88.19(3) . . ?
Cl6 Bi1 Cl2 92.97(3) . . ?
Cl3 Bi1 Cl2 87.37(2) . . ?
C21 N21 H211 109.5 . . ?
C21 N21 H212 109.5 . . ?
H211 N21 H212 109.5 . . ?
C21 N21 H213 109.5 . . ?
H211 N21 H213 109.5 . . ?
H212 N21 H213 109.5 . . ?
N21 C21 C22 111.9(3) . . ?
N21 C21 H214 109.2 . . ?
C22 C21 H214 109.2 . . ?
N21 C21 H215 109.2 . . ?
C22 C21 H215 109.2 . . ?
H214 C21 H215 107.9 . . ?
N222 C22 C21 112.9(4) . . ?
N221 C22 C21 116.0(3) . . ?
N221 C22 H223 108.3 . . ?
C21 C22 H223 108.3 . . ?
N221 C22 H224 108.3 . . ?
C21 C22 H224 108.3 . . ?
H223 C22 H224 107.4 . . ?
C22 N221 C23 111.0(4) . . ?
C22 N221 C24 113.6(4) . . ?
C23 N221 C24 109.8(4) . . ?
C22 N221 H221 107.4 . . ?
C23 N221 H221 107.4 . . ?
C24 N221 H221 107.4 . . ?
C24 N222 C22 120.0(7) . . ?
C24 N222 C23 110.6(6) . . ?
C22 N222 C23 107.2(6) . . ?
C24 N222 H222 106.0 . . ?
C22 N222 H222 106.0 . . ?
C23 N222 H222 106.0 . . ?
N221 C23 H231 109.5 . . ?
N221 C23 H232 109.5 . . ?
H231 C23 H232 109.5 . . ?
N221 C23 H233 109.5 . . ?
H231 C23 H233 109.5 . . ?
H232 C23 H233 109.5 . . ?
N221 C24 H241 109.5 . . ?
N221 C24 H242 109.5 . . ?
H241 C24 H242 109.5 . . ?
N221 C24 H243 109.5 . . ?
H241 C24 H243 109.5 . . ?
H242 C24 H243 109.5 . . ?
C11 N11 H111 109.5 . . ?
C11 N11 H112 109.5 . . ?
H111 N11 H112 109.5 . . ?
C11 N11 H113 109.5 . . ?
H111 N11 H113 109.5 . . ?
H112 N11 H113 109.5 . . ?
N11 C11 C12 109.3(5) . . ?
N11 C11 H114 109.8 . . ?
C12 C11 H114 109.8 . . ?
N11 C11 H115 109.8 . . ?
C12 C11 H115 109.8 . . ?
H114 C11 H115 108.3 . . ?
N12 C12 C11 111.6(5) . . ?
N12 C12 C14 54.0(4) . . ?
C11 C12 C14 153.9(5) . . ?
N12 C12 H122 109.3 . . ?
C11 C12 H122 109.3 . . ?
C14 C12 H122 96.6 . . ?
N12 C12 H123 109.3 . . ?
C11 C12 H123 109.3 . . ?
C14 C12 H123 63.9 . . ?
H122 C12 H123 108.0 . . ?
C13 N12 C12 142.2(6) . . ?
C13 N12 C14 109.5(6) . . ?
C12 N12 C14 75.3(5) . . ?
C13 N12 H121 107.0 . . ?
C12 N12 H121 107.0 . . ?
C14 N12 H121 107.0 . . ?
N12 C13 H131 109.5 . . ?
N12 C13 H132 109.5 . . ?
H131 C13 H132 109.5 . . ?
N12 C13 H133 109.5 . . ?
H131 C13 H133 109.5 . . ?
H132 C13 H133 109.5 . . ?
N12 C14 C12 50.8(3) . . ?
N12 C14 H141 109.5 . . ?
C12 C14 H141 123.1 . . ?
N12 C14 H142 109.5 . . ?
C12 C14 H142 58.8 . . ?
H141 C14 H142 109.5 . . ?
N12 C14 H143 109.5 . . ?
C12 C14 H143 127.2 . . ?
H141 C14 H143 109.5 . . ?
H142 C14 H143 109.5 . . ?

loop_
_geom_bond_atom_site_label_1
_geom_bond_atom_site_label_2
_geom_bond_distance
_geom_bond_site_symmetry_2
_geom_bond_publ_flag
Bi1 Cl1 2.6597(8) . ?
Bi1 Cl4 2.6866(8) . ?
Bi1 Cl5 2.7045(8) . ?
Bi1 Cl6 2.7047(10) . ?
Bi1 Cl3 2.7049(8) . ?
Bi1 Cl2 2.7707(8) . ?
N21 C21 1.471(4) . ?
N21 H211 0.8900 . ?
N21 H212 0.8900 . ?
N21 H213 0.8900 . ?
C21 C22 1.494(5) . ?
C21 H214 0.9700 . ?
C21 H215 0.9700 . ?
C22 N222 1.475(8) . ?
C22 N221 1.483(5) . ?
C22 H223 0.9700 . ?
C22 H224 0.9700 . ?
N221 C23 1.486(6) . ?
N221 C24 1.508(6) . ?
N221 H221 0.9800 . ?
N222 C24 1.415(9) . ?
N222 C23 1.565(9) . ?
N222 H222 0.9800 . ?
C23 H231 0.9600 . ?
C23 H232 0.9600 . ?
C23 H233 0.9600 . ?
C24 H241 0.9600 . ?
C24 H242 0.9600 . ?
C24 H243 0.9600 . ?
N11 C11 1.471(7) . ?
N11 H111 0.8900 . ?
N11 H112 0.8900 . ?
N11 H113 0.8900 . ?
C11 C12 1.518(8) . ?
C11 H114 0.9700 . ?
C11 H115 0.9700 . ?
C12 N12 1.481(8) . ?
C12 C14 1.850(9) . ?
C12 H122 0.9700 . ?
C12 H123 0.9700 . ?
N12 C13 1.445(9) . ?
N12 C14 1.547(11) . ?
N12 H121 0.9800 . ?
C13 H131 0.9600 . ?
C13 H132 0.9600 . ?
C13 H133 0.9600 . ?
C14 H141 0.9600 . ?
C14 H142 0.9600 . ?
C14 H143 0.9600 . ?

loop_
_geom_hbond_atom_site_label_D
_geom_hbond_atom_site_label_H
_geom_hbond_atom_site_label_A
_geom_hbond_distance_DH
_geom_hbond_distance_HA
_geom_hbond_distance_DA
_geom_hbond_angle_DHA
_geom_hbond_site_symmetry_A
N11 H113 Cl1 0.89 2.82 3.628(11) 152 5_556
N11 H111 Cl4 0.89 2.83 3.421(14) 125 .
N11 H111 Cl6 0.89 2.66 3.013(6) 105 5_556
N11 H112 Cl6 0.89 2.63 3.474(6) 160 6
N12 H121 Cl2 0.98 2.18 3.118(5) 160 .
N21 H213 Cl1 0.89 2.35 3.237(3) 171 1_565
N21 H212 Cl2 0.89 2.36 3.176(3) 152 6_566
N21 H211 Cl3 0.89 2.44 3.183(3) 142 4_556
N221 H221 Cl1 0.98 2.57 3.379(5) 140 6_565
N221 H221 Cl4 0.98 2.90 3.471(5) 118 1_565
N222 H222 Cl3 0.98 2.19 3.098(11) 154 .
C11 H114 Cl4 0.97 2.81 3.595(6) 139 6
C11 H114 Cl4 0.97 2.83 3.500(7) 127 2
C11 H115 Cl4 0.97 2.88 3.429(7) 117 .
C12 H122 Cl2 0.97 2.83 3.673(6) 146 2
C13 H132 Cl6 0.96 2.69 3.272(8) 120 6_565
C14 H141 Cl6 0.96 2.61 3.489(8) 152 .
C21 H215 Cl5 0.97 2.87 3.667(4) 141 1_565
C22 H223 Cl3 0.97 2.84 3.535(3) 130 .
C22 H224 Cl4 0.97 2.83 3.577(3) 134 1_565
C23 H232 Cl4 0.96 2.88 3.541(4) 127 1_565
C24 H242 Cl3 0.96 2.65 3.590(4) 166 6_565
C24 H243 Cl3 0.96 2.78 3.641(4) 150 .

loop_
_geom_torsion_atom_site_label_1
_geom_torsion_atom_site_label_2
_geom_torsion_atom_site_label_3
_geom_torsion_atom_site_label_4
_geom_torsion
_geom_torsion_site_symmetry_1
_geom_torsion_site_symmetry_2
_geom_torsion_site_symmetry_3
_geom_torsion_site_symmetry_4
_geom_torsion_publ_flag
N21 C21 C22 N222 -161.1(5) . . . . ?
N21 C21 C22 N221 161.7(4) . . . . ?
C21 C22 N221 C23 163.0(4) . . . . ?
C21 C22 N221 C24 38.6(5) . . . . ?
C21 C22 N222 C24 -36.6(9) . . . . ?
C21 C22 N222 C23 -163.7(5) . . . . ?
N11 C11 C12 N12 175.2(7) . . . . ?
N11 C11 C12 C14 124.1(12) . . . . ?
C11 C12 N12 C13 102.2(10) . . . . ?
C14 C12 N12 C13 -102.9(11) . . . . ?
C11 C12 N12 C14 -154.9(6) . . . . ?
C13 N12 C14 C12 140.6(6) . . . . ?
C11 C12 C14 N12 63.5(12) . . . . ?

_cod_database_fobs_code 2108871
